data_4315311
loop_
_publ_author_name
'Ilia Korobkov'
'Sandro Gambarotta'

_publ_section_title
;
 Ligand Metalation in the Reactivity of a Tetravalent Uranium Amides
;
_journal_name_full 'Inorganic Chemistry'
_journal_page_first 3409
_journal_page_last 3418
_journal_paper_doi 10.1021/ic902567m
_journal_volume 49
_journal_year 2010
_chemical_formula_sum 'C18 H52 N3 Si6 U'
_chemical_formula_weight 717.20
_chemical_name_systematic
; 
 ? 
;
_space_group_IT_number 62
_symmetry_cell_setting orthorhombic
_symmetry_space_group_name_Hall '-P 2ac 2n'
_symmetry_space_group_name_H-M 'P n m a'
_atom_sites_solution_hydrogens geom
_atom_sites_solution_primary direct
_atom_sites_solution_secondary difmap
_audit_creation_method SHELXL-97
_cell_angle_alpha 90.00
_cell_angle_beta 90.00
_cell_angle_gamma 90.00
_cell_formula_units_Z 4
_cell_length_a 18.607(3)
_cell_length_b 8.4404(12)
_cell_length_c 21.682(3)
_cell_measurement_reflns_used 3095
_cell_measurement_temperature 203(2)
_cell_measurement_theta_max 28.65
_cell_measurement_theta_min 2.38
_cell_volume 3405.2(9)
_computing_cell_refinement 'SMART, Bruker (2000)'
_computing_data_collection 'SMART, Bruker (2000)'
_computing_data_reduction 'XPREP, Bruker (2000)'
_computing_molecular_graphics 'SHELXTL, Bruker (2000)'
_computing_publication_material 'SHELXTL, Bruker (2000)'
_computing_structure_refinement 'SHELXL-97 (Sheldrick, 1997)'
_computing_structure_solution 'SHELXS-97 (Sheldrick, 1990)'
_diffrn_ambient_temperature 203(2)
_diffrn_measured_fraction_theta_full 0.970
_diffrn_measured_fraction_theta_max 0.970
_diffrn_measurement_device_type 'CCD area detector'
_diffrn_measurement_method 'phi and omega scans'
_diffrn_radiation_monochromator graphite
_diffrn_radiation_source 'fine-focus sealed tube'
_diffrn_radiation_type MoK\a
_diffrn_radiation_wavelength 0.71073
_diffrn_reflns_av_R_equivalents 0.0939
_diffrn_reflns_av_sigmaI/netI 0.0602
_diffrn_reflns_limit_h_max 19
_diffrn_reflns_limit_h_min -19
_diffrn_reflns_limit_k_max 8
_diffrn_reflns_limit_k_min -8
_diffrn_reflns_limit_l_max 21
_diffrn_reflns_limit_l_min -22
_diffrn_reflns_number 14445
_diffrn_reflns_theta_full 21.96
_diffrn_reflns_theta_max 21.96
_diffrn_reflns_theta_min 2.17
_diffrn_standards_decay_% <1
_exptl_absorpt_coefficient_mu 4.988
_exptl_absorpt_correction_T_max 1.000000
_exptl_absorpt_correction_T_min 0.725362
_exptl_absorpt_correction_type multi-scan
_exptl_absorpt_process_details 'SADABS, Bruker (2000)'
_exptl_crystal_colour dark_red
_exptl_crystal_density_diffrn 1.399
_exptl_crystal_density_method 'not measured'
_exptl_crystal_description block
_exptl_crystal_F_000 1428
_exptl_crystal_size_max 0.10
_exptl_crystal_size_mid 0.10
_exptl_crystal_size_min 0.05
_refine_diff_density_max 0.710
_refine_diff_density_min -0.459
_refine_diff_density_rms 0.074
_refine_ls_extinction_method none
_refine_ls_goodness_of_fit_ref 1.031
_refine_ls_hydrogen_treatment constr
_refine_ls_matrix_type full
_refine_ls_number_parameters 208
_refine_ls_number_reflns 2189
_refine_ls_number_restraints 90
_refine_ls_restrained_S_all 1.013
_refine_ls_R_factor_all 0.0844
_refine_ls_R_factor_gt 0.0448
_refine_ls_shift/su_max 0.001
_refine_ls_shift/su_mean 0.001
_refine_ls_structure_factor_coef Fsqd
_refine_ls_weighting_details 'calc w=1/[\s^2^(Fo^2^)+(0.0267P)^2^+4.3678P] where P=(Fo^2^+2Fc^2^)/3'
_refine_ls_weighting_scheme calc
_refine_ls_wR_factor_gt 0.0752
_refine_ls_wR_factor_ref 0.0848
_reflns_number_gt 1448
_reflns_number_total 2189
_reflns_threshold_expression >2sigma(I)
_cod_data_source_file ic902567m_si_002_5.cif
_cod_data_source_block sg2059a
_cod_depositor_comments
;
The following automatic conversions were performed:

'_symmetry_cell_setting' value 'Orthorhombic' changed to
'orthorhombic' according to the built-in table from CIF Core
dictionary named 'cif_core.dic' version 2.4.1 from 2010-06-29.

Automatic conversion script
Id: cif_fix_values 1646 2011-03-28 12:23:43Z adriana 
;
_cod_original_cell_volume 3405.2(8)
_cod_database_code 4315311

loop_
_symmetry_equiv_pos_as_xyz
'x, y, z'
'-x+1/2, -y, z+1/2'
'-x, y+1/2, -z'
'x+1/2, -y+1/2, -z+1/2'
'-x, -y, -z'
'x-1/2, y, -z-1/2'
'x, -y-1/2, z'
'-x-1/2, y-1/2, z-1/2'

loop_
_atom_site_label
_atom_site_type_symbol
_atom_site_fract_x
_atom_site_fract_y
_atom_site_fract_z
_atom_site_U_iso_or_equiv
_atom_site_adp_type
_atom_site_occupancy
_atom_site_symmetry_multiplicity
_atom_site_calc_flag
_atom_site_refinement_flags
_atom_site_disorder_assembly
_atom_site_disorder_group
N1 N 0.2244(4) 0.2500 0.5277(3) 0.046(2) Uani 1 2 d S . .
N2 N 0.1513(4) 0.2500 0.3610(3) 0.040(2) Uani 1 2 d S . .
N3 N 0.3510(3) 0.2500 0.3927(3) 0.036(2) Uani 1 2 d S . .
U1 U 0.23968(2) 0.19268(6) 0.42762(2) 0.0439(2) Uani 0.50 1 d P A -1
Si1 Si 0.2682(2) 0.1401(5) 0.5775(2) 0.0546(12) Uani 0.50 1 d PD A -1
C1 C 0.3117(8) -0.016(2) 0.5294(7) 0.090(4) Uani 0.50 1 d PD A -1
H1A H 0.3451 0.0327 0.5008 0.135 Uiso 0.50 1 calc PR A -1
H1B H 0.2752 -0.0736 0.5065 0.135 Uiso 0.50 1 calc PR A -1
H1C H 0.3375 -0.0894 0.5559 0.135 Uiso 0.50 1 calc PR A -1
C2 C 0.2035(8) 0.042(2) 0.6321(7) 0.090(4) Uani 0.50 1 d PD A -1
H2A H 0.1806 0.1214 0.6576 0.135 Uiso 0.50 1 calc PR A -1
H2B H 0.2293 -0.0325 0.6581 0.135 Uiso 0.50 1 calc PR A -1
H2C H 0.1671 -0.0148 0.6087 0.135 Uiso 0.50 1 calc PR A -1
C3 C 0.3395(6) 0.236(3) 0.6240(6) 0.090(4) Uani 0.50 1 d PD A -1
H3A H 0.3182 0.3165 0.6503 0.135 Uiso 0.50 1 calc PR A -1
H3B H 0.3743 0.2851 0.5967 0.135 Uiso 0.50 1 calc PR A -1
H3C H 0.3633 0.1572 0.6493 0.135 Uiso 0.50 1 calc PR A -1
Si2 Si 0.1644(2) 0.4153(6) 0.55000(19) 0.0518(13) Uani 0.50 1 d PD A -1
C4 C 0.2026(10) 0.549(2) 0.6101(7) 0.092(4) Uani 0.50 1 d PD A -1
H4A H 0.2119 0.4895 0.6474 0.138 Uiso 0.50 1 calc PR A -1
H4B H 0.1685 0.6334 0.6189 0.138 Uiso 0.50 1 calc PR A -1
H4C H 0.2471 0.5953 0.5951 0.138 Uiso 0.50 1 calc PR A -1
C5 C 0.0774(7) 0.3320(18) 0.5783(8) 0.092(4) Uani 0.50 1 d PD A -1
H5A H 0.0857 0.2713 0.6156 0.138 Uiso 0.50 1 calc PR A -1
H5B H 0.0569 0.2637 0.5469 0.138 Uiso 0.50 1 calc PR A -1
H5C H 0.0443 0.4179 0.5871 0.138 Uiso 0.50 1 calc PR A -1
C6 C 0.1472(10) 0.529(2) 0.4782(7) 0.092(4) Uani 0.50 1 d PD A -1
H6A H 0.1919 0.5743 0.4634 0.138 Uiso 0.50 1 calc PR A -1
H6B H 0.1132 0.6137 0.4868 0.138 Uiso 0.50 1 calc PR A -1
H6C H 0.1274 0.4592 0.4471 0.138 Uiso 0.50 1 calc PR A -1
Si3 Si 0.0887(2) 0.0925(6) 0.3772(2) 0.0496(11) Uani 0.50 1 d PD A -1
C7 C 0.1267(9) -0.029(2) 0.4417(8) 0.082(4) Uani 0.50 1 d PD A -1
H7A H 0.1389 -0.1383 0.4309 0.098 Uiso 0.50 1 calc PR A -1
H7B H 0.1004 -0.0221 0.4808 0.098 Uiso 0.50 1 calc PR A -1
C8 C 0.0005(7) 0.1772(18) 0.4025(7) 0.082(4) Uani 0.50 1 d PD A -1
H8A H -0.0191 0.2430 0.3698 0.123 Uiso 0.50 1 calc PR A -1
H8B H 0.0075 0.2409 0.4392 0.123 Uiso 0.50 1 calc PR A -1
H8C H -0.0328 0.0917 0.4114 0.123 Uiso 0.50 1 calc PR A -1
C9 C 0.0722(14) -0.040(3) 0.3103(10) 0.082(4) Uani 0.50 1 d PD A -1
H9A H 0.0542 0.0214 0.2759 0.123 Uiso 0.50 1 calc PR A -1
H9B H 0.0370 -0.1201 0.3216 0.123 Uiso 0.50 1 calc PR A -1
H9C H 0.1168 -0.0917 0.2986 0.123 Uiso 0.50 1 calc PR A -1
Si4 Si 0.1471(2) 0.3747(5) 0.30042(19) 0.0398(11) Uani 0.50 1 d PD A -1
C10 C 0.0628(9) 0.497(2) 0.3001(9) 0.057(6) Uani 0.50 1 d PD A -1
H10A H 0.0573 0.5493 0.3397 0.085 Uiso 0.50 1 calc PR A -1
H10B H 0.0217 0.4292 0.2926 0.085 Uiso 0.50 1 calc PR A -1
H10C H 0.0658 0.5764 0.2678 0.085 Uiso 0.50 1 calc PR A -1
C11 C 0.1541(7) 0.276(4) 0.2235(6) 0.070(8) Uani 0.50 1 d PD A -1
H11A H 0.1979 0.2143 0.2218 0.105 Uiso 0.50 1 calc PR A -1
H11B H 0.1551 0.3564 0.1914 0.105 Uiso 0.50 1 calc PR A -1
H11C H 0.1130 0.2076 0.2174 0.105 Uiso 0.50 1 calc PR A -1
C12 C 0.2243(7) 0.5148(17) 0.3093(7) 0.072(5) Uani 0.50 1 d PD A -1
H12A H 0.2690 0.4558 0.3087 0.108 Uiso 0.50 1 calc PR A -1
H12B H 0.2199 0.5707 0.3482 0.108 Uiso 0.50 1 calc PR A -1
H12C H 0.2239 0.5905 0.2757 0.108 Uiso 0.50 1 calc PR A -1
Si5 Si 0.3745(2) 0.1018(6) 0.34025(19) 0.0480(11) Uani 0.50 1 d PD A -1
C13 C 0.3005(8) -0.0486(19) 0.3415(9) 0.095(7) Uani 0.50 1 d PD A -1
H13A H 0.3130 -0.1504 0.3604 0.114 Uiso 0.50 1 calc PR A -1
H13B H 0.2745 -0.0615 0.3026 0.114 Uiso 0.50 1 calc PR A -1
C14 C 0.3829(8) 0.1821(19) 0.2598(5) 0.075(6) Uani 0.50 1 d PD A -1
H14A H 0.4212 0.2600 0.2584 0.113 Uiso 0.50 1 calc PR A -1
H14B H 0.3379 0.2315 0.2477 0.113 Uiso 0.50 1 calc PR A -1
H14C H 0.3938 0.0962 0.2316 0.113 Uiso 0.50 1 calc PR A -1
C15 C 0.4605(11) 0.001(3) 0.3599(11) 0.077(17) Uani 0.50 1 d PD A -1
H15A H 0.4993 0.0773 0.3601 0.115 Uiso 0.50 1 calc PR A -1
H15B H 0.4704 -0.0808 0.3294 0.115 Uiso 0.50 1 calc PR A -1
H15C H 0.4565 -0.0477 0.4003 0.115 Uiso 0.50 1 calc PR A -1
Si6 Si 0.40825(19) 0.3987(6) 0.4169(2) 0.0497(12) Uani 0.50 1 d PD A -1
C16 C 0.4546(12) 0.505(3) 0.3524(9) 0.087(18) Uani 0.50 1 d PD A -1
H16A H 0.4190 0.5479 0.3242 0.131 Uiso 0.50 1 calc PR A -1
H16B H 0.4857 0.4323 0.3305 0.131 Uiso 0.50 1 calc PR A -1
H16C H 0.4832 0.5915 0.3692 0.131 Uiso 0.50 1 calc PR A -1
C17 C 0.4783(7) 0.3230(19) 0.4709(7) 0.083(6) Uani 0.50 1 d PD A -1
H17A H 0.4553 0.2688 0.5051 0.125 Uiso 0.50 1 calc PR A -1
H17B H 0.5064 0.4111 0.4865 0.125 Uiso 0.50 1 calc PR A -1
H17C H 0.5096 0.2498 0.4493 0.125 Uiso 1 2 calc SR A -1
C18 C 0.3546(8) 0.5500(18) 0.4604(8) 0.078(6) Uani 0.50 1 d PD A -1
H18A H 0.3297 0.4990 0.4943 0.117 Uiso 0.50 1 calc PR A -1
H18B H 0.3197 0.5983 0.4329 0.117 Uiso 0.50 1 calc PR A -1
H18C H 0.3865 0.6310 0.4764 0.117 Uiso 0.50 1 calc PR A -1

loop_
_atom_site_aniso_label
_atom_site_aniso_U_11
_atom_site_aniso_U_22
_atom_site_aniso_U_33
_atom_site_aniso_U_23
_atom_site_aniso_U_13
_atom_site_aniso_U_12
N1 0.036(5) 0.073(6) 0.028(5) 0.000 -0.001(3) 0.000
N2 0.035(5) 0.049(6) 0.038(5) 0.000 -0.003(4) 0.000
N3 0.032(4) 0.052(6) 0.024(5) 0.000 -0.002(3) 0.000
U1 0.0413(3) 0.0493(3) 0.0411(3) 0.0042(3) -0.0006(3) -0.0090(3)
Si1 0.046(2) 0.064(3) 0.053(3) 0.018(2) 0.005(2) 0.007(2)
C1 0.079(7) 0.107(11) 0.084(8) 0.034(9) -0.016(5) 0.029(9)
C2 0.079(7) 0.107(11) 0.084(8) 0.034(9) -0.016(5) 0.029(9)
C3 0.079(7) 0.107(11) 0.084(8) 0.034(9) -0.016(5) 0.029(9)
Si2 0.052(3) 0.055(3) 0.048(3) -0.006(3) 0.003(2) 0.006(3)
C4 0.095(8) 0.094(9) 0.087(9) -0.007(8) -0.010(7) 0.030(7)
C5 0.095(8) 0.094(9) 0.087(9) -0.007(8) -0.010(7) 0.030(7)
C6 0.095(8) 0.094(9) 0.087(9) -0.007(8) -0.010(7) 0.030(7)
Si3 0.056(3) 0.043(3) 0.050(3) 0.006(3) -0.009(2) -0.013(3)
C7 0.095(8) 0.071(9) 0.079(9) 0.010(7) -0.005(6) -0.003(7)
C8 0.095(8) 0.071(9) 0.079(9) 0.010(7) -0.005(6) -0.003(7)
C9 0.095(8) 0.071(9) 0.079(9) 0.010(7) -0.005(6) -0.003(7)
Si4 0.044(2) 0.037(2) 0.039(3) 0.000(2) -0.0012(18) 0.001(2)
C10 0.063(12) 0.041(12) 0.066(14) 0.016(12) -0.021(9) 0.017(10)
C11 0.093(9) 0.07(2) 0.044(8) 0.011(15) 0.003(6) -0.005(16)
C12 0.070(12) 0.071(12) 0.075(13) 0.021(11) 0.005(9) -0.013(11)
Si5 0.050(3) 0.053(3) 0.042(3) -0.004(3) 0.001(2) 0.005(2)
C13 0.100(15) 0.061(14) 0.122(18) 0.001(13) -0.025(13) -0.009(12)
C14 0.102(12) 0.097(16) 0.026(8) 0.000(9) 0.000(7) 0.021(11)
C15 0.09(3) 0.08(3) 0.06(2) -0.04(2) -0.029(17) 0.03(2)
Si6 0.037(2) 0.060(3) 0.052(3) -0.009(3) 0.004(2) -0.003(2)
C16 0.05(2) 0.09(3) 0.12(3) -0.05(2) 0.049(17) -0.05(2)
C17 0.059(10) 0.099(16) 0.092(13) -0.040(12) -0.022(9) 0.006(10)
C18 0.082(12) 0.058(12) 0.093(15) -0.009(11) 0.016(10) 0.010(11)

loop_
_atom_type_symbol
_atom_type_description
_atom_type_scat_dispersion_real
_atom_type_scat_dispersion_imag
_atom_type_scat_source
C C 0.0033 0.0016 'International Tables Vol C Tables 4.2.6.8 and 6.1.1.4'
H H 0.0000 0.0000 'International Tables Vol C Tables 4.2.6.8 and 6.1.1.4'
N N 0.0061 0.0033 'International Tables Vol C Tables 4.2.6.8 and 6.1.1.4'
Si Si 0.0817 0.0704 'International Tables Vol C Tables 4.2.6.8 and 6.1.1.4'
U U -9.6767 9.6646 'International Tables Vol C Tables 4.2.6.8 and 6.1.1.4'

loop_
_geom_angle_atom_site_label_1
_geom_angle_atom_site_label_2
_geom_angle_atom_site_label_3
_geom_angle
_geom_angle_site_symmetry_1
_geom_angle_site_symmetry_3
_geom_angle_publ_flag
Si1 N1 Si1 68.9(4) . 7_565 ?
Si1 N1 Si2 123.6(5) . . ?
Si1 N1 Si2 72.6(2) 7_565 . ?
Si1 N1 Si2 72.6(2) . 7_565 ?
Si1 N1 Si2 123.6(5) 7_565 7_565 ?
Si2 N1 Si2 97.8(4) . 7_565 ?
Si1 N1 U1 134.2(4) . 7_565 ?
Si1 N1 U1 116.9(3) 7_565 7_565 ?
Si2 N1 U1 99.6(3) . 7_565 ?
Si2 N1 U1 119.5(3) 7_565 7_565 ?
Si1 N1 U1 116.9(3) . . ?
Si1 N1 U1 134.2(4) 7_565 . ?
Si2 N1 U1 119.5(3) . . ?
Si2 N1 U1 99.6(3) 7_565 . ?
U1 N1 U1 24.95(8) 7_565 . ?
Si4 N2 Si4 77.3(4) 7_565 . ?
Si4 N2 Si3 125.6(4) 7_565 7_565 ?
Si4 N2 Si3 70.2(2) . 7_565 ?
Si4 N2 Si3 70.2(2) 7_565 . ?
Si4 N2 Si3 125.6(4) . . ?
Si3 N2 Si3 95.0(4) 7_565 . ?
Si4 N2 U1 113.7(3) 7_565 . ?
Si4 N2 U1 132.2(4) . . ?
Si3 N2 U1 120.5(3) 7_565 . ?
Si3 N2 U1 100.9(3) . . ?
Si4 N2 U1 132.2(4) 7_565 7_565 ?
Si4 N2 U1 113.7(3) . 7_565 ?
Si3 N2 U1 100.9(3) 7_565 7_565 ?
Si3 N2 U1 120.5(3) . 7_565 ?
U1 N2 U1 24.94(8) . 7_565 ?
Si6 N3 Si6 93.2(4) . 7_565 ?
Si6 N3 Si5 124.3(4) . . ?
Si6 N3 Si5 61.5(2) 7_565 . ?
Si6 N3 Si5 61.5(2) . 7_565 ?
Si6 N3 Si5 124.3(4) 7_565 7_565 ?
Si5 N3 Si5 91.5(4) . 7_565 ?
Si6 N3 U1 128.3(3) . . ?
Si6 N3 U1 108.0(3) 7_565 . ?
Si5 N3 U1 107.1(2) . . ?
Si5 N3 U1 126.9(3) 7_565 . ?
Si6 N3 U1 108.0(3) . 7_565 ?
Si6 N3 U1 128.3(3) 7_565 7_565 ?
Si5 N3 U1 126.9(3) . 7_565 ?
Si5 N3 U1 107.1(2) 7_565 7_565 ?
U1 N3 U1 24.74(8) . 7_565 ?
N1 U1 N2 119.0(2) . . ?
N1 U1 N3 113.2(2) . . ?
N2 U1 N3 114.3(2) . . ?
N1 U1 C7 86.8(4) . . ?
N2 U1 C7 70.6(3) . . ?
N3 U1 C7 149.2(4) . . ?
N1 U1 C13 143.2(4) . . ?
N2 U1 C13 91.3(4) . . ?
N3 U1 C13 65.7(3) . . ?
C7 U1 C13 84.2(5) . . ?
N1 U1 Si3 106.41(19) . . ?
N2 U1 Si3 34.43(13) . . ?
N3 U1 Si3 139.9(2) . . ?
C7 U1 Si3 36.2(2) . . ?
C13 U1 Si3 86.4(3) . . ?
N1 U1 Si5 135.75(19) . . ?
N2 U1 Si5 104.0(2) . . ?
N3 U1 Si5 31.06(13) . . ?
C7 U1 Si5 118.8(4) . . ?
C13 U1 Si5 34.7(2) . . ?
Si3 U1 Si5 115.30(12) . . ?
N1 U1 Si1 26.12(14) . . ?
N2 U1 Si1 140.9(2) . . ?
N3 U1 Si1 102.11(19) . . ?
C7 U1 Si1 85.7(3) . . ?
C13 U1 Si1 117.4(4) . . ?
Si3 U1 Si1 116.64(11) . . ?
Si5 U1 Si1 114.67(10) . . ?
N1 Si1 C1 104.3(6) . . ?
N1 Si1 C3 117.8(9) . . ?
C1 Si1 C3 107.6(8) . . ?
N1 Si1 C2 110.3(6) . . ?
C1 Si1 C2 108.5(8) . . ?
C3 Si1 C2 108.0(7) . . ?
N1 Si1 U1 37.0(2) . . ?
C1 Si1 U1 67.5(5) . . ?
C3 Si1 U1 126.0(6) . . ?
C2 Si1 U1 124.9(6) . . ?
C4 Si2 N1 114.3(7) . . ?
C4 Si2 C5 109.2(8) . . ?
N1 Si2 C5 109.0(6) . . ?
C4 Si2 C6 109.6(9) . . ?
N1 Si2 C6 106.0(7) . . ?
C5 Si2 C6 108.6(8) . . ?
N2 Si3 C7 107.7(6) . . ?
N2 Si3 C8 110.0(6) . . ?
C7 Si3 C8 108.8(8) . . ?
N2 Si3 C9 113.5(9) . . ?
C7 Si3 C9 108.4(9) . . ?
C8 Si3 C9 108.3(9) . . ?
N2 Si3 U1 44.7(2) . . ?
C7 Si3 U1 63.1(6) . . ?
C8 Si3 U1 125.6(5) . . ?
C9 Si3 U1 125.7(8) . . ?
Si3 C7 U1 80.7(6) . . ?
N2 Si4 C11 114.5(10) . . ?
N2 Si4 C10 112.7(7) . . ?
C11 Si4 C10 107.5(8) . . ?
N2 Si4 C12 106.1(6) . . ?
C11 Si4 C12 108.6(8) . . ?
C10 Si4 C12 107.1(7) . . ?
N3 Si5 C13 107.0(6) . . ?
N3 Si5 C14 111.6(6) . . ?
C13 Si5 C14 108.6(7) . . ?
N3 Si5 C15 113.2(8) . . ?
C13 Si5 C15 108.4(11) . . ?
C14 Si5 C15 107.8(9) . . ?
N3 Si5 U1 41.8(2) . . ?
C13 Si5 U1 65.3(6) . . ?
C14 Si5 U1 121.5(5) . . ?
C15 Si5 U1 129.9(8) . . ?
Si5 C13 U1 80.0(6) . . ?
N3 Si6 C16 114.1(8) . . ?
N3 Si6 C17 111.8(6) . . ?
C16 Si6 C17 108.1(9) . . ?
N3 Si6 C18 108.6(6) . . ?
C16 Si6 C18 107.0(10) . . ?
C17 Si6 C18 106.8(7) . . ?

loop_
_geom_bond_atom_site_label_1
_geom_bond_atom_site_label_2
_geom_bond_distance
_geom_bond_site_symmetry_2
_geom_bond_publ_flag
N1 Si1 1.641(7) . ?
N1 Si1 1.641(7) 7_565 ?
N1 Si2 1.851(6) . ?
N1 Si2 1.851(6) 7_565 ?
N1 U1 2.240(7) 7_565 ?
N1 U1 2.240(7) . ?
N2 Si4 1.685(7) 7_565 ?
N2 Si4 1.685(7) . ?
N2 Si3 1.803(6) 7_565 ?
N2 Si3 1.803(6) . ?
N2 U1 2.241(7) . ?
N2 U1 2.241(7) 7_565 ?
N3 Si6 1.727(6) . ?
N3 Si6 1.727(6) 7_565 ?
N3 Si5 1.746(7) . ?
N3 Si5 1.746(7) 7_565 ?
N3 U1 2.258(6) . ?
N3 U1 2.258(6) 7_565 ?
U1 C7 2.830(18) . ?
U1 C13 2.985(19) . ?
U1 Si3 3.131(4) . ?
U1 Si5 3.236(4) . ?
U1 Si1 3.323(5) . ?
Si1 C1 1.868(13) . ?
Si1 C3 1.853(14) . ?
Si1 C2 1.882(13) . ?
Si2 C4 1.866(13) . ?
Si2 C5 1.869(12) . ?
Si2 C6 1.857(13) . ?
Si3 C7 1.872(13) . ?
Si3 C8 1.872(11) . ?
Si3 C9 1.859(15) . ?
Si4 C11 1.867(13) . ?
Si4 C10 1.879(14) . ?
Si4 C12 1.871(12) . ?
Si5 C13 1.872(13) . ?
Si5 C14 1.879(11) . ?
Si5 C15 1.864(16) . ?
Si6 C16 1.873(15) . ?
Si6 C17 1.865(11) . ?
Si6 C18 1.876(12) . ?

loop_
_geom_torsion_atom_site_label_1
_geom_torsion_atom_site_label_2
_geom_torsion_atom_site_label_3
_geom_torsion_atom_site_label_4
_geom_torsion
_geom_torsion_site_symmetry_1
_geom_torsion_site_symmetry_2
_geom_torsion_site_symmetry_3
_geom_torsion_site_symmetry_4
_geom_torsion_publ_flag
Si1 N1 U1 N2 152.4(3) . . . . ?
Si1 N1 U1 N2 -121.6(4) 7_565 . . . ?
Si2 N1 U1 N2 -27.6(4) . . . . ?
Si2 N1 U1 N2 77.2(2) 7_565 . . . ?
U1 N1 U1 N2 -67.96(12) 7_565 . . . ?
Si1 N1 U1 N3 -69.1(3) . . . . ?
Si1 N1 U1 N3 16.9(4) 7_565 . . . ?
Si2 N1 U1 N3 110.9(3) . . . . ?
Si2 N1 U1 N3 -144.4(2) 7_565 . . . ?
U1 N1 U1 N3 70.51(10) 7_565 . . . ?
Si1 N1 U1 C7 86.7(4) . . . . ?
Si1 N1 U1 C7 172.7(5) 7_565 . . . ?
Si2 N1 U1 C7 -93.3(4) . . . . ?
Si2 N1 U1 C7 11.5(4) 7_565 . . . ?
U1 N1 U1 C7 -133.6(3) 7_565 . . . ?
Si1 N1 U1 C13 10.9(7) . . . . ?
Si1 N1 U1 C13 96.9(5) 7_565 . . . ?
Si2 N1 U1 C13 -169.1(5) . . . . ?
Si2 N1 U1 C13 -64.4(6) 7_565 . . . ?
U1 N1 U1 C13 150.5(4) 7_565 . . . ?
Si1 N1 U1 Si3 117.5(3) . . . . ?
Si1 N1 U1 Si3 -156.5(4) 7_565 . . . ?
Si2 N1 U1 Si3 -62.5(3) . . . . ?
Si2 N1 U1 Si3 42.2(3) 7_565 . . . ?
U1 N1 U1 Si3 -102.90(10) 7_565 . . . ?
Si1 N1 U1 Si5 -42.7(4) . . . . ?
Si1 N1 U1 Si5 43.3(4) 7_565 . . . ?
Si2 N1 U1 Si5 137.3(3) . . . . ?
Si2 N1 U1 Si5 -117.9(3) 7_565 . . . ?
U1 N1 U1 Si5 96.93(13) 7_565 . . . ?
Si1 N1 U1 Si1 86.0(7) 7_565 . . . ?
Si2 N1 U1 Si1 -180.0(6) . . . . ?
Si2 N1 U1 Si1 -75.2(2) 7_565 . . . ?
U1 N1 U1 Si1 139.6(4) 7_565 . . . ?
Si4 N2 U1 N1 -149.3(3) 7_565 . . . ?
Si4 N2 U1 N1 116.4(4) . . . . ?
Si3 N2 U1 N1 26.2(4) 7_565 . . . ?
Si3 N2 U1 N1 -76.3(3) . . . . ?
U1 N2 U1 N1 67.96(12) 7_565 . . . ?
Si4 N2 U1 N3 72.6(3) 7_565 . . . ?
Si4 N2 U1 N3 -21.6(4) . . . . ?
Si3 N2 U1 N3 -111.8(4) 7_565 . . . ?
Si3 N2 U1 N3 145.6(3) . . . . ?
U1 N2 U1 N3 -70.10(11) 7_565 . . . ?
Si4 N2 U1 C7 -74.6(5) 7_565 . . . ?
Si4 N2 U1 C7 -168.8(6) . . . . ?
Si3 N2 U1 C7 101.0(6) 7_565 . . . ?
Si3 N2 U1 C7 -1.6(5) . . . . ?
U1 N2 U1 C7 142.7(5) 7_565 . . . ?
Si4 N2 U1 C13 8.8(4) 7_565 . . . ?
Si4 N2 U1 C13 -85.5(5) . . . . ?
Si3 N2 U1 C13 -175.6(4) 7_565 . . . ?
Si3 N2 U1 C13 81.8(4) . . . . ?
U1 N2 U1 C13 -133.9(3) 7_565 . . . ?
Si4 N2 U1 Si3 -73.0(2) 7_565 . . . ?
Si4 N2 U1 Si3 -167.3(6) . . . . ?
Si3 N2 U1 Si3 102.6(6) 7_565 . . . ?
U1 N2 U1 Si3 144.3(3) 7_565 . . . ?
Si4 N2 U1 Si5 41.5(3) 7_565 . . . ?
Si4 N2 U1 Si5 -52.8(4) . . . . ?
Si3 N2 U1 Si5 -143.0(3) 7_565 . . . ?
Si3 N2 U1 Si5 114.5(3) . . . . ?
U1 N2 U1 Si5 -101.24(10) 7_565 . . . ?
Si4 N2 U1 Si1 -130.4(3) 7_565 . . . ?
Si4 N2 U1 Si1 135.3(4) . . . . ?
Si3 N2 U1 Si1 45.1(4) 7_565 . . . ?
Si3 N2 U1 Si1 -57.4(3) . . . . ?
U1 N2 U1 Si1 86.84(13) 7_565 . . . ?
Si6 N3 U1 N1 -31.3(4) . . . . ?
Si6 N3 U1 N1 78.1(3) 7_565 . . . ?
Si5 N3 U1 N1 143.0(3) . . . . ?
Si5 N3 U1 N1 -111.7(4) 7_565 . . . ?
U1 N3 U1 N1 -70.45(10) 7_565 . . . ?
Si6 N3 U1 N2 109.2(4) . . . . ?
Si6 N3 U1 N2 -141.4(3) 7_565 . . . ?
Si5 N3 U1 N2 -76.5(3) . . . . ?
Si5 N3 U1 N2 28.8(4) 7_565 . . . ?
U1 N3 U1 N2 70.04(11) 7_565 . . . ?
Si6 N3 U1 C7 -158.3(6) . . . . ?
Si6 N3 U1 C7 -48.8(8) 7_565 . . . ?
Si5 N3 U1 C7 16.0(7) . . . . ?
Si5 N3 U1 C7 121.3(6) 7_565 . . . ?
U1 N3 U1 C7 162.6(6) 7_565 . . . ?
Si6 N3 U1 C13 -170.9(6) . . . . ?
Si6 N3 U1 C13 -61.5(5) 7_565 . . . ?
Si5 N3 U1 C13 3.3(5) . . . . ?
Si5 N3 U1 C13 108.7(6) 7_565 . . . ?
U1 N3 U1 C13 149.9(4) 7_565 . . . ?
Si6 N3 U1 Si3 138.9(4) . . . . ?
Si6 N3 U1 Si3 -111.7(4) 7_565 . . . ?
Si5 N3 U1 Si3 -46.8(3) . . . . ?
Si5 N3 U1 Si3 58.5(4) 7_565 . . . ?
U1 N3 U1 Si3 99.72(14) 7_565 . . . ?
Si6 N3 U1 Si5 -174.3(6) . . . . ?
Si6 N3 U1 Si5 -64.9(2) 7_565 . . . ?
Si5 N3 U1 Si5 105.3(6) 7_565 . . . ?
U1 N3 U1 Si5 146.6(3) 7_565 . . . ?
Si6 N3 U1 Si1 -56.1(4) . . . . ?
Si6 N3 U1 Si1 53.3(3) 7_565 . . . ?
Si5 N3 U1 Si1 118.1(3) . . . . ?
Si5 N3 U1 Si1 -136.5(4) 7_565 . . . ?
U1 N3 U1 Si1 -95.33(8) 7_565 . . . ?
Si1 N1 Si1 C1 -135.2(6) 7_565 . . . ?
Si2 N1 Si1 C1 174.7(6) . . . . ?
Si2 N1 Si1 C1 86.9(6) 7_565 . . . ?
U1 N1 Si1 C1 -27.7(7) 7_565 . . . ?
U1 N1 Si1 C1 -5.3(7) . . . . ?
Si1 N1 Si1 C3 -16.1(7) 7_565 . . . ?
Si2 N1 Si1 C3 -66.2(8) . . . . ?
Si2 N1 Si1 C3 -154.0(6) 7_565 . . . ?
U1 N1 Si1 C3 91.5(6) 7_565 . . . ?
U1 N1 Si1 C3 113.9(6) . . . . ?
Si1 N1 Si1 C2 108.5(7) 7_565 . . . ?
Si2 N1 Si1 C2 58.4(8) . . . . ?
Si2 N1 Si1 C2 -29.5(7) 7_565 . . . ?
U1 N1 Si1 C2 -144.0(7) 7_565 . . . ?
U1 N1 Si1 C2 -121.6(7) . . . . ?
Si1 N1 Si1 U1 -129.9(4) 7_565 . . . ?
Si2 N1 Si1 U1 180.0(6) . . . . ?
Si2 N1 Si1 U1 92.1(3) 7_565 . . . ?
U1 N1 Si1 U1 -22.39(16) 7_565 . . . ?
N2 U1 Si1 N1 -40.0(4) . . . . ?
N3 U1 Si1 N1 118.6(3) . . . . ?
C7 U1 Si1 N1 -91.5(5) . . . . ?
C13 U1 Si1 N1 -172.7(4) . . . . ?
Si3 U1 Si1 N1 -72.2(4) . . . . ?
Si5 U1 Si1 N1 148.6(4) . . . . ?
N1 U1 Si1 C1 174.5(7) . . . . ?
N2 U1 Si1 C1 134.5(6) . . . . ?
N3 U1 Si1 C1 -67.0(6) . . . . ?
C7 U1 Si1 C1 82.9(7) . . . . ?
C13 U1 Si1 C1 1.8(7) . . . . ?
Si3 U1 Si1 C1 102.3(6) . . . . ?
Si5 U1 Si1 C1 -36.9(6) . . . . ?
N1 U1 Si1 C3 -89.6(10) . . . . ?
N2 U1 Si1 C3 -129.6(10) . . . . ?
N3 U1 Si1 C3 29.0(10) . . . . ?
C7 U1 Si1 C3 178.9(11) . . . . ?
C13 U1 Si1 C3 97.7(10) . . . . ?
Si3 U1 Si1 C3 -161.8(10) . . . . ?
Si5 U1 Si1 C3 59.0(10) . . . . ?
N1 U1 Si1 C2 77.1(8) . . . . ?
N2 U1 Si1 C2 37.0(7) . . . . ?
N3 U1 Si1 C2 -164.4(7) . . . . ?
C7 U1 Si1 C2 -14.5(8) . . . . ?
C13 U1 Si1 C2 -95.6(8) . . . . ?
Si3 U1 Si1 C2 4.8(7) . . . . ?
Si5 U1 Si1 C2 -134.3(7) . . . . ?
Si1 N1 Si2 C4 45.5(8) . . . . ?
Si1 N1 Si2 C4 -3.1(7) 7_565 . . . ?
Si2 N1 Si2 C4 119.7(7) 7_565 . . . ?
U1 N1 Si2 C4 -118.4(7) 7_565 . . . ?
U1 N1 Si2 C4 -134.5(7) . . . . ?
Si1 N1 Si2 C5 -76.9(7) . . . . ?
Si1 N1 Si2 C5 -125.5(6) 7_565 . . . ?
Si2 N1 Si2 C5 -2.7(7) 7_565 . . . ?
U1 N1 Si2 C5 119.2(6) 7_565 . . . ?
U1 N1 Si2 C5 103.1(6) . . . . ?
Si1 N1 Si2 C6 166.4(7) . . . . ?
Si1 N1 Si2 C6 117.8(7) 7_565 . . . ?
Si2 N1 Si2 C6 -119.4(7) 7_565 . . . ?
U1 N1 Si2 C6 2.4(7) 7_565 . . . ?
U1 N1 Si2 C6 -13.7(7) . . . . ?
Si4 N2 Si3 C7 113.8(7) 7_565 . . . ?
Si4 N2 Si3 C7 170.7(7) . . . . ?
Si3 N2 Si3 C7 -120.1(7) 7_565 . . . ?
U1 N2 Si3 C7 2.3(7) . . . . ?
U1 N2 Si3 C7 -14.3(8) 7_565 . . . ?
Si4 N2 Si3 C8 -127.7(6) 7_565 . . . ?
Si4 N2 Si3 C8 -70.8(7) . . . . ?
Si3 N2 Si3 C8 -1.6(7) 7_565 . . . ?
U1 N2 Si3 C8 120.8(6) . . . . ?
U1 N2 Si3 C8 104.2(6) 7_565 . . . ?
Si4 N2 Si3 C9 -6.2(9) 7_565 . . . ?
Si4 N2 Si3 C9 50.7(10) . . . . ?
Si3 N2 Si3 C9 119.9(9) 7_565 . . . ?
U1 N2 Si3 C9 -117.7(9) . . . . ?
U1 N2 Si3 C9 -134.3(9) 7_565 . . . ?
Si4 N2 Si3 U1 111.5(3) 7_565 . . . ?
Si4 N2 Si3 U1 168.4(6) . . . . ?
Si3 N2 Si3 U1 -122.4(4) 7_565 . . . ?
U1 N2 Si3 U1 -16.61(12) 7_565 . . . ?
N1 U1 Si3 N2 117.6(3) . . . . ?
N3 U1 Si3 N2 -53.0(4) . . . . ?
C7 U1 Si3 N2 177.5(8) . . . . ?
C13 U1 Si3 N2 -97.5(5) . . . . ?
Si5 U1 Si3 N2 -77.6(3) . . . . ?
Si1 U1 Si3 N2 143.5(3) . . . . ?
N1 U1 Si3 C7 -59.9(7) . . . . ?
N2 U1 Si3 C7 -177.5(8) . . . . ?
N3 U1 Si3 C7 129.5(7) . . . . ?
C13 U1 Si3 C7 85.0(8) . . . . ?
Si5 U1 Si3 C7 104.9(7) . . . . ?
Si1 U1 Si3 C7 -34.0(7) . . . . ?
N1 U1 Si3 C8 34.8(7) . . . . ?
N2 U1 Si3 C8 -82.8(7) . . . . ?
N3 U1 Si3 C8 -135.8(6) . . . . ?
C7 U1 Si3 C8 94.7(9) . . . . ?
C13 U1 Si3 C8 179.7(7) . . . . ?
Si5 U1 Si3 C8 -160.4(6) . . . . ?
Si1 U1 Si3 C8 60.7(7) . . . . ?
N1 U1 Si3 C9 -154.0(10) . . . . ?
N2 U1 Si3 C9 88.4(11) . . . . ?
N3 U1 Si3 C9 35.5(11) . . . . ?
C7 U1 Si3 C9 -94.1(12) . . . . ?
C13 U1 Si3 C9 -9.1(11) . . . . ?
Si5 U1 Si3 C9 10.9(11) . . . . ?
Si1 U1 Si3 C9 -128.0(10) . . . . ?
N2 Si3 C7 U1 -1.8(6) . . . . ?
C8 Si3 C7 U1 -121.1(6) . . . . ?
C9 Si3 C7 U1 121.4(9) . . . . ?
N1 U1 C7 Si3 123.8(6) . . . . ?
N2 U1 C7 Si3 1.5(5) . . . . ?
N3 U1 C7 Si3 -103.5(7) . . . . ?
C13 U1 C7 Si3 -91.9(7) . . . . ?
Si5 U1 C7 Si3 -94.2(6) . . . . ?
Si1 U1 C7 Si3 149.9(6) . . . . ?
Si4 N2 Si4 C11 -7.8(6) 7_565 . . . ?
Si3 N2 Si4 C11 -143.5(5) 7_565 . . . ?
Si3 N2 Si4 C11 -61.8(7) . . . . ?
U1 N2 Si4 C11 102.8(6) . . . . ?
U1 N2 Si4 C11 122.9(5) 7_565 . . . ?
Si4 N2 Si4 C10 115.4(7) 7_565 . . . ?
Si3 N2 Si4 C10 -20.3(7) 7_565 . . . ?
Si3 N2 Si4 C10 61.5(8) . . . . ?
U1 N2 Si4 C10 -134.0(7) . . . . ?
U1 N2 Si4 C10 -113.8(7) 7_565 . . . ?
Si4 N2 Si4 C12 -127.7(5) 7_565 . . . ?
Si3 N2 Si4 C12 96.6(6) 7_565 . . . ?
Si3 N2 Si4 C12 178.4(6) . . . . ?
U1 N2 Si4 C12 -17.1(7) . . . . ?
U1 N2 Si4 C12 3.1(6) 7_565 . . . ?
Si6 N3 Si5 C13 169.5(7) . . . . ?
Si6 N3 Si5 C13 96.5(7) 7_565 . . . ?
Si5 N3 Si5 C13 -134.6(6) 7_565 . . . ?
U1 N3 Si5 C13 -5.1(7) . . . . ?
U1 N3 Si5 C13 -21.8(8) 7_565 . . . ?
Si6 N3 Si5 C14 -71.8(7) . . . . ?
Si6 N3 Si5 C14 -144.8(6) 7_565 . . . ?
Si5 N3 Si5 C14 -15.9(7) 7_565 . . . ?
U1 N3 Si5 C14 113.6(5) . . . . ?
U1 N3 Si5 C14 96.9(6) 7_565 . . . ?
Si6 N3 Si5 C15 50.1(11) . . . . ?
Si6 N3 Si5 C15 -22.9(11) 7_565 . . . ?
Si5 N3 Si5 C15 106.0(11) 7_565 . . . ?
U1 N3 Si5 C15 -124.5(11) . . . . ?
U1 N3 Si5 C15 -141.2(11) 7_565 . . . ?
Si6 N3 Si5 U1 174.5(6) . . . . ?
Si6 N3 Si5 U1 101.6(3) 7_565 . . . ?
Si5 N3 Si5 U1 -129.5(4) 7_565 . . . ?
U1 N3 Si5 U1 -16.77(14) 7_565 . . . ?
N1 U1 Si5 N3 -52.4(3) . . . . ?
N2 U1 Si5 N3 114.0(3) . . . . ?
C7 U1 Si5 N3 -170.7(4) . . . . ?
C13 U1 Si5 N3 -174.7(7) . . . . ?
Si3 U1 Si5 N3 148.7(3) . . . . ?
Si1 U1 Si5 N3 -71.6(3) . . . . ?
N1 U1 Si5 C13 122.2(7) . . . . ?
N2 U1 Si5 C13 -71.4(7) . . . . ?
N3 U1 Si5 C13 174.7(7) . . . . ?
C7 U1 Si5 C13 3.9(7) . . . . ?
Si3 U1 Si5 C13 -36.7(7) . . . . ?
Si1 U1 Si5 C13 103.1(7) . . . . ?
N1 U1 Si5 C14 -140.3(6) . . . . ?
N2 U1 Si5 C14 26.1(6) . . . . ?
N3 U1 Si5 C14 -87.8(7) . . . . ?
C7 U1 Si5 C14 101.4(7) . . . . ?
C13 U1 Si5 C14 97.5(8) . . . . ?
Si3 U1 Si5 C14 60.8(6) . . . . ?
Si1 U1 Si5 C14 -159.5(6) . . . . ?
N1 U1 Si5 C15 28.2(13) . . . . ?
N2 U1 Si5 C15 -165.4(12) . . . . ?
N3 U1 Si5 C15 80.7(13) . . . . ?
C7 U1 Si5 C15 -90.1(12) . . . . ?
C13 U1 Si5 C15 -94.0(13) . . . . ?
Si3 U1 Si5 C15 -130.7(12) . . . . ?
Si1 U1 Si5 C15 9.1(12) . . . . ?
N3 Si5 C13 U1 3.7(5) . . . . ?
C14 Si5 C13 U1 -116.9(6) . . . . ?
C15 Si5 C13 U1 126.2(9) . . . . ?
N1 U1 C13 Si5 -99.8(6) . . . . ?
N2 U1 C13 Si5 113.2(6) . . . . ?
N3 U1 C13 Si5 -3.0(4) . . . . ?
C7 U1 C13 Si5 -176.5(6) . . . . ?
Si3 U1 C13 Si5 147.3(6) . . . . ?
Si1 U1 C13 Si5 -94.5(6) . . . . ?
Si6 N3 Si6 C16 107.1(9) 7_565 . . . ?
Si5 N3 Si6 C16 49.8(10) . . . . ?
Si5 N3 Si6 C16 -20.6(10) 7_565 . . . ?
U1 N3 Si6 C16 -136.9(10) . . . . ?
U1 N3 Si6 C16 -120.7(9) 7_565 . . . ?
Si6 N3 Si6 C17 -16.0(7) 7_565 . . . ?
Si5 N3 Si6 C17 -73.3(7) . . . . ?
Si5 N3 Si6 C17 -143.7(6) 7_565 . . . ?
U1 N3 Si6 C17 100.0(6) . . . . ?
U1 N3 Si6 C17 116.2(6) 7_565 . . . ?
Si6 N3 Si6 C18 -133.6(6) 7_565 . . . ?
Si5 N3 Si6 C18 169.1(7) . . . . ?
Si5 N3 Si6 C18 98.7(6) 7_565 . . . ?
U1 N3 Si6 C18 -17.6(8) . . . . ?
U1 N3 Si6 C18 -1.4(7) 7_565 . . . ?
